data_4031489
loop_
_publ_author_name
'Ding, Huimin'
'Wu, Xiaojun'
'Zeller, Matthias'
'Xie, Yunpeng'
'Wang, Cheng'

_publ_section_title
;
 Controllable Synthesis of Covalent Porphyrinic Cages with Varying Sizes
 via Template-Directed Imine Condensation Reactions.
;
_journal_issue 18
_journal_name_full 'The Journal of organic chemistry'
_journal_page_first 9360
_journal_page_last 9364
_journal_paper_doi 10.1021/acs.joc.5b01781
_journal_volume 80
_journal_year 2015
_chemical_formula_moiety 'C130 H112 N18 Zn2, 5.786(C H Cl3), 3.214(C3 H6 O)'
_chemical_formula_sum 'C145.43 H137.07 Cl17.36 N18 O3.21 Zn2'
_chemical_formula_weight 2934.48
_space_group_crystal_system triclinic
_space_group_IT_number 2
_space_group_name_Hall '-P 1'
_space_group_name_H-M_alt 'P -1'
_symmetry_space_group_name_Hall '-P 1'
_symmetry_space_group_name_H-M 'P -1'
_atom_sites_solution_hydrogens geom
_atom_sites_solution_primary direct
_atom_sites_solution_secondary difmap
_audit_creation_method SHELXL-2014/7
_cell_angle_alpha 96.865(6)
_cell_angle_beta 102.787(6)
_cell_angle_gamma 103.857(5)
_cell_formula_units_Z 1
_cell_length_a 14.360(3)
_cell_length_b 14.521(3)
_cell_length_c 18.490(4)
_cell_measurement_reflns_used 3118
_cell_measurement_temperature 173(2)
_cell_measurement_theta_max 21.6435
_cell_measurement_theta_min 2.9448
_cell_volume 3589.4(13)
_computing_cell_refinement 'SAINT V8.27B (Bruker, 2014)'
_computing_data_collection 'Apex2 (Bruker, 2014)'
_computing_data_reduction 'SAINT V8.27B (Bruker, 2014)'
_computing_structure_refinement
;  
SHELXL-2014/7 (Sheldrick, 2014), 
SHELXLE Rev714 (H\"ubschle et al., 2011)
;
_computing_structure_solution 'SHELXS-97 (Sheldrick, 2008)'
_diffrn_ambient_temperature 173(2)
_diffrn_measured_fraction_theta_full 0.989
_diffrn_measured_fraction_theta_max 0.989
_diffrn_measurement_device_type 'Bruker S8 Quest CMOS diffractometer'
_diffrn_measurement_method '\w scans'
_diffrn_radiation_monochromator graphite
_diffrn_radiation_type MoK\a
_diffrn_radiation_wavelength 0.71073
_diffrn_reflns_av_R_equivalents 0.1201
_diffrn_reflns_av_unetI/netI 0.2879
_diffrn_reflns_laue_measured_fraction_full 0.989
_diffrn_reflns_laue_measured_fraction_max 0.989
_diffrn_reflns_limit_h_max 17
_diffrn_reflns_limit_h_min -17
_diffrn_reflns_limit_k_max 17
_diffrn_reflns_limit_k_min -17
_diffrn_reflns_limit_l_max 22
_diffrn_reflns_limit_l_min -18
_diffrn_reflns_number 23745
_diffrn_reflns_point_group_measured_fraction_full 0.989
_diffrn_reflns_point_group_measured_fraction_max 0.989
_diffrn_reflns_theta_full 25.027
_diffrn_reflns_theta_max 25.027
_diffrn_reflns_theta_min 2.945
_diffrn_source 'fine-focus sealed tube'
_exptl_absorpt_coefficient_mu 0.716
_exptl_absorpt_correction_T_max 0.912
_exptl_absorpt_correction_T_min 0.885
_exptl_absorpt_correction_type multi-scan
_exptl_absorpt_process_details SADABS
_exptl_crystal_colour red
_exptl_crystal_density_diffrn 1.358
_exptl_crystal_description block
_exptl_crystal_F_000 1516.4
_exptl_crystal_size_max 0.18
_exptl_crystal_size_mid 0.16
_exptl_crystal_size_min 0.14
_refine_diff_density_max 0.712
_refine_diff_density_min -0.608
_refine_diff_density_rms 0.089
_refine_ls_extinction_method none
_refine_ls_goodness_of_fit_ref 1.006
_refine_ls_hydrogen_treatment constr
_refine_ls_matrix_type full
_refine_ls_number_parameters 1003
_refine_ls_number_reflns 12530
_refine_ls_number_restraints 452
_refine_ls_restrained_S_all 1.026
_refine_ls_R_factor_all 0.2515
_refine_ls_R_factor_gt 0.0990
_refine_ls_shift/su_max 0.000
_refine_ls_shift/su_mean 0.000
_refine_ls_structure_factor_coef Fsqd
_refine_ls_weighting_details 'w=1/[\s^2^(Fo^2^)+(0.0793P)^2^] where P=(Fo^2^+2Fc^2^)/3'
_refine_ls_weighting_scheme calc
_refine_ls_wR_factor_gt 0.1919
_refine_ls_wR_factor_ref 0.2415
_reflns_Friedel_coverage 0.000
_reflns_number_gt 4595
_reflns_number_total 12530
_reflns_threshold_expression 'I > 2\s(I)'
_cod_data_source_file jo5b01781_si_002.cif
_cod_data_source_block 11_MZ
_cod_depositor_comments
;
The following automatic conversions were performed:

'_exptl_absorpt_correction_type' value 'Multi-scan' changed to
'multi-scan' according to
/usr/data/users/saulius/crontab/automatic-downloads/rss-feeds/ACS/lib/dictionaries/cif_core.dic
dictionary named 'cif_core.dic' version 2.4.2 from 2011-04-26.

Automatic conversion script
Id: cif_fix_values 3271 2015-04-21 07:52:19Z andrius 

 Adding full bibliography for 4031489--4031490.cif.
;
_cod_original_cell_volume 3589.4(14)
_cod_database_code 4031489
_shelx_shelxl_version_number 2014/7
_shelx_space_group_comment
;
The symmetry employed for this shelxl refinement is uniquely defined
by the following loop, which should always be used as a source of
symmetry information in preference to the above space-group names.
They are only intended as comments.
;

loop_
_space_group_symop_operation_xyz
'x, y, z'
'-x, -y, -z'

loop_
_atom_site_label
_atom_site_type_symbol
_atom_site_fract_x
_atom_site_fract_y
_atom_site_fract_z
_atom_site_U_iso_or_equiv
_atom_site_adp_type
_atom_site_occupancy
_atom_site_site_symmetry_order
_atom_site_calc_flag
_atom_site_refinement_flags_posn
_atom_site_refinement_flags_adp
_atom_site_refinement_flags_occupancy
_atom_site_disorder_assembly
_atom_site_disorder_group
Zn1 Zn 0.65669(6) 0.11095(6) 0.31748(5) 0.0295(3) Uani 1 1 d . . . . .
C1 C 0.7631(6) -0.1755(6) 0.4861(5) 0.045(2) Uani 1 1 d . . . . .
H1 H 0.7358 -0.1361 0.5155 0.054 Uiso 1 1 calc R U . . .
C2 C 0.7928(6) -0.2500(6) 0.5148(5) 0.046(2) Uani 1 1 d . . . . .
H2 H 0.7844 -0.2633 0.5624 0.055 Uiso 1 1 calc R U . . .
C3 C 0.8347(6) -0.3042(6) 0.4732(5) 0.053(3) Uani 1 1 d . . . . .
H3 H 0.8552 -0.3561 0.4921 0.064 Uiso 1 1 calc R U . . .
C4 C 0.8481(6) -0.2851(6) 0.4038(5) 0.040(2) Uani 1 1 d . . . . .
C5 C 0.8165(5) -0.2105(5) 0.3762(5) 0.034(2) Uani 1 1 d . . . . .
H5 H 0.8258 -0.1964 0.3290 0.041 Uiso 1 1 calc R U . . .
C6 C 0.7714(5) -0.1558(5) 0.4163(5) 0.030(2) Uani 1 1 d . . . . .
C7 C 0.7371(5) -0.0756(5) 0.3869(4) 0.032(2) Uani 1 1 d . . . . .
C8 C 0.8098(5) 0.0023(5) 0.3762(4) 0.0288(19) Uani 1 1 d . . . . .
C9 C 0.9152(5) 0.0135(5) 0.3965(4) 0.036(2) Uani 1 1 d . . . . .
H9 H 0.9479 -0.0287 0.4205 0.044 Uiso 1 1 calc R U . . .
C10 C 0.9585(6) 0.0943(5) 0.3752(4) 0.037(2) Uani 1 1 d . . . . .
H10 H 1.0276 0.1193 0.3803 0.044 Uiso 1 1 calc R U . . .
C11 C 0.8825(6) 0.1362(5) 0.3435(4) 0.031(2) Uani 1 1 d . . . . .
C12 C 0.8985(5) 0.2228(5) 0.3144(4) 0.030(2) Uani 1 1 d . . . . .
C13 C 0.9992(5) 0.2655(6) 0.3049(4) 0.032(2) Uani 1 1 d . . . . .
C14 C 1.0430(5) 0.2098(5) 0.2646(4) 0.035(2) Uani 1 1 d . . . . .
H14 H 1.0083 0.1442 0.2439 0.042 Uiso 1 1 calc R U . . .
C15 C 1.1374(6) 0.2472(6) 0.2534(5) 0.040(2) Uani 1 1 d . . . . .
C16 C 1.1868(6) 0.3447(6) 0.2843(5) 0.041(2) Uani 1 1 d . . . . .
H16 H 1.2502 0.3723 0.2769 0.049 Uiso 1 1 calc R U . . .
C17 C 1.1450(6) 0.3998(6) 0.3245(5) 0.047(2) Uani 1 1 d . . . . .
H17 H 1.1800 0.4652 0.3456 0.057 Uiso 1 1 calc R U . . .
C18 C 1.0517(5) 0.3618(6) 0.3353(4) 0.040(2) Uani 1 1 d . . . . .
H18 H 1.0233 0.4014 0.3635 0.048 Uiso 1 1 calc R U . . .
C19 C 0.8248(6) 0.2710(5) 0.2937(4) 0.032(2) Uani 1 1 d . . . . .
C20 C 0.8346(6) 0.3524(5) 0.2558(5) 0.041(2) Uani 1 1 d . . . . .
H20 H 0.8895 0.3808 0.2374 0.050 Uiso 1 1 calc R U . . .
C21 C 0.7520(6) 0.3800(6) 0.2514(5) 0.050(3) Uani 1 1 d . . . . .
H21 H 0.7376 0.4328 0.2297 0.060 Uiso 1 1 calc R U . . .
C22 C 0.6888(6) 0.3168(5) 0.2847(4) 0.033(2) Uani 1 1 d . . . . .
C23 C 0.5962(5) 0.3248(5) 0.2954(4) 0.0295(19) Uani 1 1 d . . . . .
C24 C 0.5652(6) 0.4125(6) 0.2762(5) 0.045(2) Uani 1 1 d . . . . .
C25 C 0.6249(6) 0.5047(6) 0.3063(6) 0.064(3) Uani 1 1 d . . . . .
H25 H 0.6880 0.5139 0.3403 0.077 Uiso 1 1 calc R U . . .
C26 C 0.5943(7) 0.5831(7) 0.2878(7) 0.087(4) Uani 1 1 d . . . . .
H26 H 0.6358 0.6460 0.3104 0.105 Uiso 1 1 calc R U . . .
C27 C 0.5045(7) 0.5728(7) 0.2372(7) 0.084(4) Uani 1 1 d . . . . .
H27 H 0.4853 0.6281 0.2242 0.101 Uiso 1 1 calc R U . . .
C28 C 0.4423(6) 0.4807(6) 0.2054(6) 0.052(3) Uani 1 1 d . . . . .
C29 C 0.4746(6) 0.4024(6) 0.2244(5) 0.043(2) Uani 1 1 d . . . . .
H29 H 0.4337 0.3393 0.2015 0.052 Uiso 1 1 calc R U . . .
C30 C 0.5301(5) 0.2555(6) 0.3211(4) 0.032(2) Uani 1 1 d . . . . .
C31 C 0.4409(5) 0.2687(6) 0.3401(5) 0.039(2) Uani 1 1 d . . . . .
H31 H 0.4176 0.3247 0.3394 0.047 Uiso 1 1 calc R U . . .
C32 C 0.3984(6) 0.1860(6) 0.3587(4) 0.037(2) Uani 1 1 d . . . . .
H32 H 0.3387 0.1730 0.3745 0.045 Uiso 1 1 calc R U . . .
C33 C 0.4558(5) 0.1205(5) 0.3513(4) 0.030(2) Uani 1 1 d . . . . .
C34 C 0.4347(5) 0.0250(5) 0.3640(4) 0.033(2) Uani 1 1 d . . . . .
C35 C 0.3372(5) -0.0166(5) 0.3793(5) 0.034(2) Uani 1 1 d . . . . .
C36 C 0.2470(6) -0.0282(5) 0.3252(5) 0.041(2) Uani 1 1 d . . . . .
H36 H 0.2475 -0.0071 0.2786 0.049 Uiso 1 1 calc R U . . .
C37 C 0.1563(6) -0.0710(6) 0.3404(5) 0.047(2) Uani 1 1 d . . . . .
C38 C 0.1554(6) -0.1010(6) 0.4084(6) 0.048(2) Uani 1 1 d . . . . .
H38 H 0.0940 -0.1294 0.4186 0.057 Uiso 1 1 calc R U . . .
C39 C 0.2429(6) -0.0901(6) 0.4613(5) 0.047(2) Uani 1 1 d . . . . .
H39 H 0.2418 -0.1121 0.5076 0.056 Uiso 1 1 calc R U . . .
C40 C 0.3324(6) -0.0474(5) 0.4475(5) 0.040(2) Uani 1 1 d . . . . .
H40 H 0.3922 -0.0387 0.4853 0.048 Uiso 1 1 calc R U . . .
C41 C 0.4991(5) -0.0348(6) 0.3672(4) 0.031(2) Uani 1 1 d . . . . .
C42 C 0.4784(6) -0.1312(5) 0.3821(5) 0.040(2) Uani 1 1 d . . . . .
H42 H 0.4172 -0.1684 0.3878 0.048 Uiso 1 1 calc R U . . .
C43 C 0.5609(6) -0.1585(5) 0.3866(4) 0.039(2) Uani 1 1 d . . . . .
H43 H 0.5685 -0.2200 0.3947 0.047 Uiso 1 1 calc R U . . .
C44 C 0.6369(5) -0.0798(5) 0.3772(4) 0.031(2) Uani 1 1 d . . . . .
C45 C 0.8952(6) -0.3432(6) 0.3610(5) 0.056(3) Uani 0.591(14) 1 d D U P A 1
H45 H 0.8902 -0.4070 0.3700 0.067 Uiso 0.591(14) 1 calc R U P A 1
N8 N 0.9422(14) -0.3164(12) 0.3128(8) 0.041(5) Uani 0.591(14) 1 d D U P A 1
C46 C 0.9945(14) -0.3778(15) 0.2824(8) 0.057(5) Uani 0.591(14) 1 d D U P A 1
H46A H 0.9711 -0.4431 0.2936 0.069 Uiso 0.591(14) 1 calc R U P A 1
H46B H 1.0661 -0.3526 0.3082 0.069 Uiso 0.591(14) 1 calc R U P A 1
C47 C 0.9816(12) -0.3855(13) 0.1992(8) 0.077(6) Uani 0.591(14) 1 d D U P A 1
H47A H 1.0216 -0.4274 0.1840 0.092 Uiso 0.591(14) 1 calc R U P A 1
H47B H 1.0103 -0.3205 0.1895 0.092 Uiso 0.591(14) 1 calc R U P A 1
C48 C 0.8784(14) -0.423(2) 0.1486(10) 0.089(8) Uani 0.591(14) 1 d D U P A 1
H48A H 0.8467 -0.4868 0.1594 0.107 Uiso 0.591(14) 1 calc R U P A 1
H48B H 0.8388 -0.3787 0.1594 0.107 Uiso 0.591(14) 1 calc R U P A 1
C49 C 0.8778(13) -0.4340(15) 0.0681(9) 0.085(6) Uani 0.591(14) 1 d D U P A 1
H49A H 0.9178 -0.4788 0.0585 0.102 Uiso 0.591(14) 1 calc R U P A 1
H49B H 0.9120 -0.3705 0.0588 0.102 Uiso 0.591(14) 1 calc R U P A 1
C50 C 0.7778(15) -0.470(2) 0.0109(11) 0.100(9) Uani 0.591(14) 1 d D U P A 1
H50A H 0.7391 -0.5296 0.0233 0.120 Uiso 0.591(14) 1 calc R U P A 1
H50B H 0.7409 -0.4210 0.0143 0.120 Uiso 0.591(14) 1 calc R U P A 1
C51 C 0.7864(17) -0.491(3) -0.0664(10) 0.085(9) Uani 0.591(14) 1 d D U P A 1
H51A H 0.8247 -0.5388 -0.0696 0.102 Uiso 0.591(14) 1 calc R U P A 1
H51B H 0.8237 -0.4310 -0.0793 0.102 Uiso 0.591(14) 1 calc R U P A 1
N5 N 0.6877(19) -0.5285(13) -0.1223(15) 0.074(8) Uani 0.591(14) 1 d D U P A 1
C52 C 0.6560(6) -0.4651(6) -0.1530(5) 0.053(3) Uani 0.591(14) 1 d D U P A 1
H52 H 0.6993 -0.4016 -0.1412 0.064 Uiso 0.591(14) 1 calc R U P A 1
C45B C 0.8952(6) -0.3432(6) 0.3610(5) 0.056(3) Uani 0.409(14) 1 d D U P A 2
H45B H 0.9161 -0.3951 0.3796 0.067 Uiso 0.409(14) 1 calc R U P A 2
N8B N 0.907(2) -0.322(2) 0.2984(11) 0.056(7) Uani 0.409(14) 1 d D U P A 2
C46B C 0.9538(19) -0.378(2) 0.2567(11) 0.062(7) Uani 0.409(14) 1 d D U P A 2
H46C H 0.9519 -0.4392 0.2758 0.074 Uiso 0.409(14) 1 calc R U P A 2
H46D H 1.0243 -0.3423 0.2650 0.074 Uiso 0.409(14) 1 calc R U P A 2
C47B C 0.9051(18) -0.401(2) 0.1745(12) 0.055(7) Uani 0.409(14) 1 d D U P A 2
H47C H 0.9182 -0.3401 0.1542 0.066 Uiso 0.409(14) 1 calc R U P A 2
H47D H 0.8324 -0.4240 0.1674 0.066 Uiso 0.409(14) 1 calc R U P A 2
C48B C 0.9370(17) -0.4742(17) 0.1287(10) 0.077(8) Uani 0.409(14) 1 d D U P A 2
H48C H 1.0096 -0.4630 0.1471 0.092 Uiso 0.409(14) 1 calc R U P A 2
H48D H 0.9044 -0.5394 0.1360 0.092 Uiso 0.409(14) 1 calc R U P A 2
C49B C 0.9118(15) -0.471(2) 0.0470(11) 0.066(7) Uani 0.409(14) 1 d D U P A 2
H49C H 0.9399 -0.5169 0.0213 0.080 Uiso 0.409(14) 1 calc R U P A 2
H49D H 0.9457 -0.4054 0.0406 0.080 Uiso 0.409(14) 1 calc R U P A 2
C50B C 0.8020(15) -0.493(2) 0.0067(13) 0.059(8) Uani 0.409(14) 1 d D U P A 2
H50C H 0.7652 -0.5534 0.0185 0.070 Uiso 0.409(14) 1 calc R U P A 2
H50D H 0.7754 -0.4402 0.0254 0.070 Uiso 0.409(14) 1 calc R U P A 2
C51B C 0.7864(17) -0.502(3) -0.0744(14) 0.054(8) Uani 0.409(14) 1 d D U P A 2
H51C H 0.8153 -0.5526 -0.0927 0.065 Uiso 0.409(14) 1 calc R U P A 2
H51D H 0.8217 -0.4403 -0.0861 0.065 Uiso 0.409(14) 1 calc R U P A 2
N5B N 0.679(2) -0.5265(17) -0.115(2) 0.059(9) Uani 0.409(14) 1 d D U P A 2
C52B C 0.6560(6) -0.4651(6) -0.1530(5) 0.053(3) Uani 0.409(14) 1 d D U P A 2
H52B H 0.7044 -0.4055 -0.1474 0.064 Uiso 0.409(14) 1 calc R U P A 2
C53 C 1.1789(6) 0.1835(6) 0.2094(5) 0.042(2) Uani 1 1 d D . . . .
H53 H 1.1474 0.1162 0.1980 0.050 Uiso 1 1 calc R U . . .
N6 N 1.2548(5) 0.2152(5) 0.1864(4) 0.0447(19) Uani 1 1 d D . . . .
C54 C 1.2924(6) 0.1463(6) 0.1481(5) 0.054(3) Uani 1 1 d D . . . .
H54A H 1.2520 0.0802 0.1470 0.065 Uiso 1 1 calc R U . . .
H54B H 1.3617 0.1525 0.1758 0.065 Uiso 1 1 calc R U . . .
C55 C 1.2896(6) 0.1618(7) 0.0684(5) 0.065(3) Uani 1 1 d D . . . .
H55A H 1.3212 0.1170 0.0449 0.078 Uiso 1 1 calc R U . . .
H55B H 1.3288 0.2284 0.0699 0.078 Uiso 1 1 calc R U . . .
C56 C 1.1851(6) 0.1459(7) 0.0202(6) 0.074(3) Uani 1 1 d D . . . .
H56A H 1.1426 0.0852 0.0279 0.089 Uiso 1 1 calc R U . . .
H56B H 1.1589 0.1992 0.0378 0.089 Uiso 1 1 calc R U . . .
C57 C 1.1771(7) 0.1405(10) -0.0602(6) 0.119(5) Uani 1 1 d D . . . .
H57A H 1.2071 0.0901 -0.0775 0.143 Uiso 1 1 calc R U . . .
H57B H 1.2151 0.2029 -0.0688 0.143 Uiso 1 1 calc R U . . .
C58 C 1.0670(8) 0.1168(12) -0.1080(7) 0.151(7) Uani 1 1 d D . . . .
H58A H 1.0241 0.0707 -0.0855 0.181 Uiso 1 1 calc R U . . .
H58B H 1.0454 0.1766 -0.1057 0.181 Uiso 1 1 calc R U . . .
C59 C 1.0544(7) 0.0778(8) -0.1822(7) 0.098(4) Uani 1 1 d D . . . .
H59A H 1.0761 0.0180 -0.1846 0.117 Uiso 1 1 calc R U . . .
H59B H 1.0968 0.1239 -0.2049 0.117 Uiso 1 1 calc R U . . .
N7 N 0.9495(5) 0.0553(6) -0.2265(5) 0.070(3) Uani 1 1 d D . . . .
C60 C 0.9388(7) 0.0867(6) -0.2865(6) 0.060(3) Uani 1 1 d D . . . .
H60 H 0.9964 0.1232 -0.2979 0.072 Uiso 1 1 calc R U . . .
C61 C 0.6530(8) 0.0684(9) 0.1516(6) 0.109(5) Uani 1 1 d . . . . .
H61 H 0.7230 0.0910 0.1712 0.131 Uiso 1 1 calc R U . . .
C62 C 0.6193(8) 0.0497(9) 0.0745(6) 0.103(5) Uani 1 1 d . . . . .
H62 H 0.6653 0.0626 0.0447 0.124 Uiso 1 1 calc R U . . .
C63 C 0.5216(6) 0.0130(6) 0.0405(4) 0.037(2) Uani 1 1 d . . . . .
C64 C 0.4650(7) -0.0047(7) 0.0900(5) 0.070(3) Uani 1 1 d . . . . .
H64 H 0.3956 -0.0340 0.0716 0.084 Uiso 1 1 calc R U . . .
C65 C 0.5085(7) 0.0199(7) 0.1684(5) 0.063(3) Uani 1 1 d . . . . .
H65 H 0.4659 0.0067 0.2007 0.076 Uiso 1 1 calc R U . . .
O1 O 0.1541(9) 0.7235(11) 0.1394(7) 0.272(8) Uani 1 1 d D U . B 1
C68 C 0.2372(12) 0.7378(8) 0.1873(8) 0.189(7) Uani 1 1 d D U . B 1
C69 C 0.3293(10) 0.8040(12) 0.1789(8) 0.233(9) Uani 1 1 d D U . B 1
H69A H 0.3853 0.8057 0.2209 0.349 Uiso 1 1 calc R U . B 1
H69B H 0.3424 0.7809 0.1312 0.349 Uiso 1 1 calc R U . B 1
H69C H 0.3208 0.8690 0.1791 0.349 Uiso 1 1 calc R U . B 1
C70 C 0.2515(9) 0.6914(10) 0.2546(7) 0.170(6) Uani 1 1 d D U . B 1
H70A H 0.3215 0.7134 0.2830 0.254 Uiso 1 1 calc R U . B 1
H70B H 0.2103 0.7090 0.2868 0.254 Uiso 1 1 calc R U . B 1
H70C H 0.2321 0.6212 0.2386 0.254 Uiso 1 1 calc R U . B 1
O2 O 0.145(2) 0.5499(14) 0.5344(12) 0.190(10) Uani 0.607(11) 1 d D U P C 1
C71 C 0.1818(15) 0.6115(11) 0.4993(8) 0.129(9) Uani 0.607(11) 1 d D U P C 1
C72 C 0.1243(17) 0.6599(16) 0.4452(16) 0.148(12) Uani 0.607(11) 1 d D U P C 1
H72A H 0.1703 0.7052 0.4253 0.222 Uiso 0.607(11) 1 calc R U P C 1
H72B H 0.0775 0.6111 0.4035 0.222 Uiso 0.607(11) 1 calc R U P C 1
H72C H 0.0875 0.6951 0.4715 0.222 Uiso 0.607(11) 1 calc R U P C 1
C73 C 0.2891(15) 0.6491(19) 0.5037(13) 0.149(11) Uani 0.607(11) 1 d D U P C 1
H73A H 0.2977 0.6967 0.4706 0.224 Uiso 0.607(11) 1 calc R U P C 1
H73B H 0.3253 0.6797 0.5558 0.224 Uiso 0.607(11) 1 calc R U P C 1
H73C H 0.3151 0.5958 0.4877 0.224 Uiso 0.607(11) 1 calc R U P C 1
C75 C 0.2274(15) 0.6568(14) 0.5223(16) 0.109(8) Uani 0.393(11) 1 d D U P C 2
H75 H 0.2623 0.6951 0.5740 0.130 Uiso 0.393(11) 1 calc R U P C 2
Cl10 Cl 0.1152(9) 0.6777(10) 0.5005(7) 0.146(6) Uani 0.393(11) 1 d D U P C 2
Cl11 Cl 0.3043(10) 0.6895(9) 0.4670(9) 0.184(7) Uani 0.393(11) 1 d D U P C 2
Cl12 Cl 0.2207(12) 0.5403(8) 0.5286(8) 0.152(6) Uani 0.393(11) 1 d D U P C 2
N1 N 0.5959(4) -0.0056(4) 0.3615(3) 0.0320(16) Uani 1 1 d . . . . .
N2 N 0.5388(4) 0.1641(4) 0.3311(3) 0.0292(16) Uani 1 1 d . . . . .
N3 N 0.7333(4) 0.2485(4) 0.3087(3) 0.0311(16) Uani 1 1 d . . . . .
N4 N 0.7904(4) 0.0790(4) 0.3438(3) 0.0295(16) Uani 1 1 d . . . . .
N9 N 0.6031(5) 0.0595(4) 0.2001(4) 0.0350(17) Uani 1 1 d . . . . .
C66 C 0.1130(7) 0.7633(8) -0.0270(9) 0.188(8) Uani 1 1 d D . . . .
H66 H 0.1068 0.7523 0.0243 0.225 Uiso 1 1 calc R U . . .
Cl1 Cl 0.1249(5) 0.8798(4) -0.0301(5) 0.330(5) Uani 1 1 d D . . . .
Cl2 Cl 0.2177(3) 0.7339(3) -0.0413(3) 0.1642(17) Uani 1 1 d D . . . .
Cl3 Cl 0.0097(3) 0.6946(4) -0.0912(3) 0.224(3) Uani 1 1 d D . . . .
C67 C 0.5154(17) 0.6933(15) 0.0924(12) 0.162(9) Uani 0.479(15) 1 d D U P D 1
H67 H 0.4595 0.6486 0.1056 0.194 Uiso 0.479(15) 1 calc R U P D 1
Cl4 Cl 0.6036(15) 0.6359(13) 0.0828(12) 0.233(9) Uani 0.479(15) 1 d D U P D 1
Cl5 Cl 0.5692(9) 0.7922(7) 0.1639(10) 0.178(6) Uani 0.479(15) 1 d D U P D 1
Cl6 Cl 0.4708(9) 0.7306(9) 0.0093(10) 0.180(6) Uani 0.479(15) 1 d D U P D 1
C67B C 0.4853(13) 0.6555(12) 0.0354(10) 0.109(7) Uani 0.521(15) 1 d D U P D 2
H67B H 0.4317 0.6171 0.0551 0.131 Uiso 0.521(15) 1 calc R U P D 2
Cl4B Cl 0.5777(12) 0.6004(12) 0.0414(10) 0.219(7) Uani 0.521(15) 1 d D U P D 2
Cl5B Cl 0.5312(10) 0.7699(7) 0.0899(10) 0.191(6) Uani 0.521(15) 1 d D U P D 2
Cl6B Cl 0.4365(7) 0.6619(11) -0.0561(8) 0.169(6) Uani 0.521(15) 1 d D U P D 2
C74 C 0.5068(12) 0.4867(17) 0.4659(13) 0.237(12) Uani 0.5 1 d D U P E -1
H74 H 0.5269 0.4404 0.4321 0.284 Uiso 0.5 1 calc R U P E -1
Cl7 Cl 0.6101(6) 0.5705(11) 0.5112(10) 0.243(7) Uani 0.5 1 d D U P E -1
Cl8 Cl 0.4225(10) 0.5272(13) 0.4086(6) 0.286(7) Uani 0.5 1 d D U P E -1
Cl9 Cl 0.4595(16) 0.4229(14) 0.5260(12) 0.397(12) Uani 0.5 1 d D U P E -1

loop_
_atom_site_aniso_label
_atom_site_aniso_U_11
_atom_site_aniso_U_22
_atom_site_aniso_U_33
_atom_site_aniso_U_23
_atom_site_aniso_U_13
_atom_site_aniso_U_12
Zn1 0.0238(5) 0.0350(6) 0.0260(6) 0.0048(5) 0.0027(4) 0.0051(4)
C1 0.037(5) 0.050(6) 0.046(6) 0.009(5) 0.004(5) 0.016(5)
C2 0.060(6) 0.040(5) 0.045(6) 0.012(5) 0.024(5) 0.019(5)
C3 0.064(7) 0.043(6) 0.056(7) 0.023(5) 0.007(6) 0.023(5)
C4 0.031(5) 0.033(5) 0.056(7) 0.012(5) 0.013(5) 0.004(4)
C5 0.030(5) 0.028(5) 0.038(6) 0.011(4) 0.008(4) -0.007(4)
C6 0.024(4) 0.034(5) 0.031(5) 0.008(4) 0.007(4) 0.004(4)
C7 0.031(5) 0.035(5) 0.035(5) 0.020(4) 0.015(4) 0.007(4)
C8 0.029(5) 0.029(5) 0.031(5) 0.007(4) 0.011(4) 0.010(4)
C9 0.024(4) 0.042(5) 0.049(6) 0.017(5) 0.013(4) 0.013(4)
C10 0.028(5) 0.039(5) 0.041(6) 0.007(5) 0.012(4) 0.003(4)
C11 0.032(5) 0.031(5) 0.029(5) 0.000(4) 0.006(4) 0.011(4)
C12 0.021(4) 0.030(5) 0.034(5) -0.001(4) 0.003(4) 0.004(4)
C13 0.021(4) 0.040(5) 0.036(5) 0.019(5) 0.006(4) 0.008(4)
C14 0.029(5) 0.032(5) 0.040(6) 0.015(4) 0.001(4) 0.002(4)
C15 0.030(5) 0.044(6) 0.045(6) 0.012(5) 0.008(4) 0.009(4)
C16 0.023(5) 0.046(6) 0.046(6) 0.010(5) 0.008(4) -0.002(4)
C17 0.035(5) 0.041(6) 0.064(7) 0.017(5) 0.014(5) 0.003(5)
C18 0.030(5) 0.048(6) 0.037(6) 0.010(5) 0.004(4) 0.006(4)
C19 0.028(5) 0.026(5) 0.034(5) -0.004(4) 0.008(4) -0.001(4)
C20 0.031(5) 0.046(6) 0.053(6) 0.029(5) 0.011(5) 0.012(4)
C21 0.033(5) 0.037(5) 0.079(8) 0.029(5) 0.002(5) 0.012(4)
C22 0.028(5) 0.033(5) 0.031(5) 0.007(4) -0.003(4) 0.004(4)
C23 0.033(5) 0.029(5) 0.024(5) 0.001(4) -0.001(4) 0.012(4)
C24 0.029(5) 0.038(5) 0.071(7) 0.017(5) 0.012(5) 0.011(4)
C25 0.033(5) 0.032(5) 0.113(9) 0.006(6) -0.007(6) 0.007(5)
C26 0.042(6) 0.033(6) 0.156(12) 0.007(7) -0.016(7) -0.002(5)
C27 0.040(6) 0.040(6) 0.162(12) 0.031(7) -0.002(7) 0.012(5)
C28 0.036(5) 0.031(5) 0.082(8) 0.019(5) 0.000(5) 0.005(5)
C29 0.029(5) 0.038(5) 0.056(7) 0.009(5) 0.004(5) 0.004(4)
C30 0.027(5) 0.039(5) 0.032(5) 0.010(4) 0.003(4) 0.014(4)
C31 0.032(5) 0.047(6) 0.044(6) 0.009(5) 0.008(4) 0.023(4)
C32 0.043(5) 0.046(6) 0.028(5) 0.004(5) 0.014(4) 0.021(5)
C33 0.020(4) 0.036(5) 0.028(5) 0.001(4) -0.002(4) 0.004(4)
C34 0.022(4) 0.040(5) 0.030(5) 0.007(4) 0.003(4) 0.000(4)
C35 0.023(4) 0.035(5) 0.039(6) 0.004(4) 0.002(4) 0.004(4)
C36 0.034(5) 0.030(5) 0.052(6) 0.002(5) 0.007(5) 0.004(4)
C37 0.020(5) 0.056(6) 0.056(7) 0.002(5) 0.001(5) 0.007(4)
C38 0.034(5) 0.049(6) 0.060(7) 0.008(5) 0.022(5) 0.003(5)
C39 0.048(6) 0.057(6) 0.037(6) 0.015(5) 0.018(5) 0.008(5)
C40 0.032(5) 0.050(6) 0.033(6) 0.001(5) 0.005(4) 0.007(4)
C41 0.024(5) 0.044(5) 0.023(5) 0.007(4) 0.001(4) 0.012(4)
C42 0.026(5) 0.038(5) 0.053(6) 0.017(5) 0.009(5) 0.001(4)
C43 0.034(5) 0.034(5) 0.048(6) 0.010(5) 0.010(5) 0.005(4)
C44 0.021(4) 0.036(5) 0.029(5) 0.010(4) -0.004(4) 0.004(4)
C45 0.052(6) 0.052(6) 0.067(6) 0.011(5) 0.023(5) 0.013(5)
N8 0.048(13) 0.024(7) 0.054(8) -0.002(6) 0.021(9) 0.011(7)
C46 0.069(11) 0.052(11) 0.065(8) 0.008(8) 0.032(8) 0.032(10)
C47 0.084(11) 0.099(14) 0.063(8) 0.005(8) 0.035(7) 0.044(10)
C48 0.087(12) 0.110(19) 0.080(9) 0.004(9) 0.024(8) 0.049(11)
C49 0.082(11) 0.110(15) 0.080(8) 0.009(9) 0.021(7) 0.063(11)
C50 0.084(12) 0.14(2) 0.084(9) 0.008(10) 0.012(8) 0.062(11)
C51 0.081(12) 0.11(2) 0.078(9) 0.010(9) 0.008(8) 0.065(12)
N5 0.081(14) 0.078(10) 0.079(11) 0.029(8) 0.013(9) 0.050(9)
C52 0.033(5) 0.055(6) 0.076(7) 0.025(5) 0.009(5) 0.016(4)
C45B 0.052(6) 0.052(6) 0.067(6) 0.011(5) 0.023(5) 0.013(5)
N8B 0.027(16) 0.071(14) 0.072(9) 0.016(8) 0.017(9) 0.010(11)
C46B 0.043(14) 0.073(16) 0.074(10) 0.021(10) 0.024(9) 0.016(12)
C47B 0.028(14) 0.069(15) 0.073(10) 0.024(10) 0.017(9) 0.015(12)
C48B 0.066(15) 0.105(15) 0.070(9) 0.020(9) 0.015(8) 0.044(12)
C49B 0.050(11) 0.077(17) 0.069(9) 0.021(9) 0.006(8) 0.017(10)
C50B 0.047(11) 0.037(14) 0.084(12) 0.041(10) -0.002(8) 0.001(10)
C51B 0.025(10) 0.051(18) 0.080(12) 0.037(11) -0.001(8) 0.000(9)
N5B 0.023(10) 0.051(11) 0.092(16) 0.032(11) -0.005(9) 0.000(8)
C52B 0.033(5) 0.055(6) 0.076(7) 0.025(5) 0.009(5) 0.016(4)
C53 0.033(5) 0.040(5) 0.051(6) 0.014(5) 0.008(5) 0.005(4)
N6 0.032(4) 0.046(5) 0.055(5) 0.007(4) 0.013(4) 0.010(4)
C54 0.037(5) 0.064(7) 0.054(7) 0.002(6) 0.007(5) 0.010(5)
C55 0.031(5) 0.083(8) 0.069(8) -0.019(6) 0.006(5) 0.016(5)
C56 0.049(7) 0.087(8) 0.070(8) -0.013(7) -0.001(6) 0.015(6)
C57 0.062(8) 0.209(15) 0.063(9) -0.018(10) -0.018(7) 0.045(9)
C58 0.080(10) 0.27(2) 0.080(11) -0.043(12) -0.019(8) 0.076(11)
C59 0.067(8) 0.065(8) 0.127(12) -0.006(8) -0.020(8) 0.006(6)
N7 0.025(4) 0.071(6) 0.090(7) 0.028(5) -0.021(5) -0.006(4)
C60 0.033(6) 0.058(7) 0.083(9) 0.009(6) 0.007(6) 0.007(5)
C61 0.057(7) 0.201(14) 0.031(7) -0.015(8) 0.002(6) -0.009(8)
C62 0.066(8) 0.172(12) 0.033(7) -0.012(8) 0.017(6) -0.030(8)
C63 0.035(5) 0.039(5) 0.034(5) 0.006(5) 0.013(5) -0.002(4)
C64 0.042(6) 0.115(9) 0.034(6) 0.005(6) -0.008(5) 0.006(6)
C65 0.062(7) 0.082(8) 0.032(6) 0.011(6) 0.012(5) -0.007(6)
O1 0.162(11) 0.41(2) 0.190(12) 0.049(13) 0.012(9) 0.006(11)
C68 0.151(13) 0.233(17) 0.134(13) -0.031(12) 0.034(10) -0.003(11)
C69 0.213(14) 0.266(19) 0.116(13) -0.054(12) 0.048(11) -0.087(13)
C70 0.095(10) 0.248(16) 0.103(10) -0.045(10) 0.020(8) -0.030(10)
O2 0.33(2) 0.095(14) 0.133(16) 0.021(11) 0.032(17) 0.057(15)
C71 0.215(19) 0.055(14) 0.079(15) 0.000(11) -0.043(14) 0.048(13)
C72 0.153(19) 0.075(16) 0.15(2) 0.053(18) -0.059(16) -0.012(13)
C73 0.212(18) 0.14(2) 0.053(15) 0.018(15) -0.053(13) 0.050(14)
C75 0.122(13) 0.076(13) 0.095(19) -0.001(12) -0.018(12) 0.015(10)
Cl10 0.145(9) 0.178(11) 0.107(10) 0.029(9) 0.009(8) 0.048(8)
Cl11 0.228(13) 0.129(9) 0.261(18) 0.095(10) 0.123(13) 0.091(9)
Cl12 0.244(15) 0.077(7) 0.102(9) 0.005(6) -0.024(9) 0.054(8)
N1 0.020(4) 0.038(4) 0.031(4) 0.005(3) -0.001(3) -0.001(3)
N2 0.030(4) 0.031(4) 0.025(4) 0.006(3) 0.004(3) 0.008(3)
N3 0.027(4) 0.036(4) 0.025(4) 0.003(3) -0.004(3) 0.007(3)
N4 0.023(4) 0.030(4) 0.035(4) 0.000(3) 0.007(3) 0.007(3)
N9 0.025(4) 0.038(4) 0.038(5) 0.004(4) 0.010(4) 0.003(3)
C66 0.047(9) 0.158(16) 0.31(2) -0.030(15) 0.026(12) 0.002(10)
Cl1 0.255(7) 0.133(4) 0.691(16) 0.121(7) 0.253(9) 0.078(5)
Cl2 0.123(3) 0.166(4) 0.201(5) 0.014(3) 0.049(3) 0.040(3)
Cl3 0.114(4) 0.341(7) 0.212(6) 0.139(5) 0.011(4) 0.037(4)
C67 0.219(19) 0.090(14) 0.196(17) 0.047(12) 0.093(13) 0.035(12)
Cl4 0.244(16) 0.149(12) 0.37(2) 0.081(14) 0.159(15) 0.076(12)
Cl5 0.234(11) 0.090(7) 0.202(15) 0.048(8) 0.070(10) 0.008(7)
Cl6 0.235(12) 0.131(11) 0.188(15) 0.049(11) 0.095(11) 0.032(9)
C67B 0.095(13) 0.092(12) 0.166(13) 0.025(10) 0.074(10) 0.036(10)
Cl4B 0.153(10) 0.192(13) 0.319(17) -0.007(10) 0.056(10) 0.095(10)
Cl5B 0.275(14) 0.116(7) 0.196(15) 0.021(9) 0.113(12) 0.037(8)
Cl6B 0.134(8) 0.214(12) 0.170(11) 0.050(9) 0.079(7) 0.026(7)
C74 0.077(13) 0.28(2) 0.27(2) -0.102(16) 0.057(13) -0.040(13)
Cl7 0.094(7) 0.290(13) 0.278(16) -0.107(11) 0.060(8) -0.007(8)
Cl8 0.168(10) 0.398(17) 0.267(15) -0.107(13) 0.077(9) 0.095(12)
Cl9 0.32(2) 0.44(2) 0.32(2) -0.034(17) 0.125(19) -0.09(2)

loop_
_atom_type_symbol
_atom_type_description
_atom_type_scat_dispersion_real
_atom_type_scat_dispersion_imag
_atom_type_scat_source
C C 0.0033 0.0016 'International Tables Vol C Tables 4.2.6.8 and 6.1.1.4'
H H 0.0000 0.0000 'International Tables Vol C Tables 4.2.6.8 and 6.1.1.4'
N N 0.0061 0.0033 'International Tables Vol C Tables 4.2.6.8 and 6.1.1.4'
O O 0.0106 0.0060 'International Tables Vol C Tables 4.2.6.8 and 6.1.1.4'
Zn Zn 0.2839 1.4301 'International Tables Vol C Tables 4.2.6.8 and 6.1.1.4'
Cl Cl 0.1484 0.1585 'International Tables Vol C Tables 4.2.6.8 and 6.1.1.4'

loop_
_geom_angle_atom_site_label_1
_geom_angle_atom_site_label_2
_geom_angle_atom_site_label_3
_geom_angle
_geom_angle_site_symmetry_1
_geom_angle_site_symmetry_3
N4 Zn1 N1 88.9(2) . .
N4 Zn1 N2 159.7(2) . .
N1 Zn1 N2 87.6(2) . .
N4 Zn1 N3 88.2(2) . .
N1 Zn1 N3 161.9(2) . .
N2 Zn1 N3 89.0(2) . .
N4 Zn1 N9 103.4(2) . .
N1 Zn1 N9 102.6(2) . .
N2 Zn1 N9 96.9(2) . .
N3 Zn1 N9 95.4(2) . .
C2 C1 C6 122.5(8) . .
C2 C1 H1 118.8 . .
C6 C1 H1 118.8 . .
C3 C2 C1 118.3(8) . .
C3 C2 H2 120.9 . .
C1 C2 H2 120.9 . .
C2 C3 C4 121.5(8) . .
C2 C3 H3 119.3 . .
C4 C3 H3 119.3 . .
C5 C4 C3 118.8(8) . .
C5 C4 C45B 120.9(8) . .
C3 C4 C45B 120.3(8) . .
C5 C4 C45 120.9(8) . .
C3 C4 C45 120.3(8) . .
C4 C5 C6 121.0(8) . .
C4 C5 H5 119.5 . .
C6 C5 H5 119.5 . .
C1 C6 C5 117.9(7) . .
C1 C6 C7 120.8(7) . .
C5 C6 C7 121.2(7) . .
C44 C7 C8 125.0(7) . .
C44 C7 C6 117.5(6) . .
C8 C7 C6 117.3(7) . .
N4 C8 C7 125.0(7) . .
N4 C8 C9 109.8(6) . .
C7 C8 C9 125.3(7) . .
C10 C9 C8 107.2(7) . .
C10 C9 H9 126.4 . .
C8 C9 H9 126.4 . .
C9 C10 C11 107.7(7) . .
C9 C10 H10 126.2 . .
C11 C10 H10 126.2 . .
N4 C11 C12 124.8(7) . .
N4 C11 C10 110.3(6) . .
C12 C11 C10 124.9(7) . .
C19 C12 C11 124.1(7) . .
C19 C12 C13 118.1(7) . .
C11 C12 C13 117.9(7) . .
C14 C13 C18 118.3(7) . .
C14 C13 C12 119.9(7) . .
C18 C13 C12 121.8(7) . .
C13 C14 C15 122.0(8) . .
C13 C14 H14 119.0 . .
C15 C14 H14 119.0 . .
C14 C15 C16 117.7(8) . .
C14 C15 C53 118.9(8) . .
C16 C15 C53 123.5(7) . .
C17 C16 C15 120.9(8) . .
C17 C16 H16 119.6 . .
C15 C16 H16 119.6 . .
C16 C17 C18 120.9(8) . .
C16 C17 H17 119.6 . .
C18 C17 H17 119.6 . .
C17 C18 C13 120.4(8) . .
C17 C18 H18 119.8 . .
C13 C18 H18 119.8 . .
N3 C19 C12 124.8(7) . .
N3 C19 C20 109.6(7) . .
C12 C19 C20 125.6(7) . .
C21 C20 C19 106.7(7) . .
C21 C20 H20 126.7 . .
C19 C20 H20 126.7 . .
C20 C21 C22 108.2(7) . .
C20 C21 H21 125.9 . .
C22 C21 H21 125.9 . .
N3 C22 C23 124.3(7) . .
N3 C22 C21 109.5(7) . .
C23 C22 C21 126.1(7) . .
C30 C23 C22 124.8(7) . .
C30 C23 C24 117.7(7) . .
C22 C23 C24 117.4(7) . .
C25 C24 C29 117.6(8) . .
C25 C24 C23 122.1(8) . .
C29 C24 C23 120.2(8) . .
C26 C25 C24 120.6(9) . .
C26 C25 H25 119.7 . .
C24 C25 H25 119.7 . .
C25 C26 C27 121.5(9) . .
C25 C26 H26 119.2 . .
C27 C26 H26 119.2 . .
C26 C27 C28 119.4(9) . .
C26 C27 H27 120.3 . .
C28 C27 H27 120.3 . .
C29 C28 C27 118.3(9) . .
C29 C28 C52B 119.7(8) . 2_655
C27 C28 C52B 122.0(8) . 2_655
C29 C28 C52 119.7(8) . 2_655
C27 C28 C52 122.0(8) . 2_655
C28 C29 C24 122.4(8) . .
C28 C29 H29 118.8 . .
C24 C29 H29 118.8 . .
N2 C30 C23 126.0(7) . .
N2 C30 C31 109.4(6) . .
C23 C30 C31 124.6(7) . .
C32 C31 C30 105.5(7) . .
C32 C31 H31 127.2 . .
C30 C31 H31 127.2 . .
C31 C32 C33 109.5(7) . .
C31 C32 H32 125.2 . .
C33 C32 H32 125.2 . .
N2 C33 C34 123.3(7) . .
N2 C33 C32 109.7(7) . .
C34 C33 C32 126.9(7) . .
C33 C34 C41 126.2(7) . .
C33 C34 C35 117.8(7) . .
C41 C34 C35 115.9(7) . .
C40 C35 C36 117.8(7) . .
C40 C35 C34 120.8(7) . .
C36 C35 C34 121.4(7) . .
C37 C36 C35 120.0(8) . .
C37 C36 H36 120.0 . .
C35 C36 H36 120.0 . .
C38 C37 C36 120.1(8) . .
C38 C37 C60 117.3(8) . 2_655
C36 C37 C60 122.6(9) . 2_655
C39 C38 C37 120.3(8) . .
C39 C38 H38 119.8 . .
C37 C38 H38 119.8 . .
C38 C39 C40 120.2(8) . .
C38 C39 H39 119.9 . .
C40 C39 H39 119.9 . .
C39 C40 C35 121.5(8) . .
C39 C40 H40 119.2 . .
C35 C40 H40 119.2 . .
N1 C41 C34 124.2(7) . .
N1 C41 C42 109.6(7) . .
C34 C41 C42 126.1(7) . .
C43 C42 C41 107.0(7) . .
C43 C42 H42 126.5 . .
C41 C42 H42 126.5 . .
C42 C43 C44 108.7(7) . .
C42 C43 H43 125.7 . .
C44 C43 H43 125.7 . .
N1 C44 C7 125.0(7) . .
N1 C44 C43 108.5(6) . .
C7 C44 C43 126.3(7) . .
N8 C45 C4 126.3(10) . .
N8 C45 H45 116.9 . .
C4 C45 H45 116.9 . .
C45 N8 C46 119.4(13) . .
N8 C46 C47 113.8(13) . .
N8 C46 H46A 108.8 . .
C47 C46 H46A 108.8 . .
N8 C46 H46B 108.8 . .
C47 C46 H46B 108.8 . .
H46A C46 H46B 107.7 . .
C46 C47 C48 118.1(15) . .
C46 C47 H47A 107.8 . .
C48 C47 H47A 107.8 . .
C46 C47 H47B 107.8 . .
C48 C47 H47B 107.8 . .
H47A C47 H47B 107.1 . .
C49 C48 C47 112.1(16) . .
C49 C48 H48A 109.2 . .
C47 C48 H48A 109.2 . .
C49 C48 H48B 109.2 . .
C47 C48 H48B 109.2 . .
H48A C48 H48B 107.9 . .
C48 C49 C50 117.3(15) . .
C48 C49 H49A 108.0 . .
C50 C49 H49A 108.0 . .
C48 C49 H49B 108.0 . .
C50 C49 H49B 108.0 . .
H49A C49 H49B 107.2 . .
C51 C50 C49 112.6(15) . .
C51 C50 H50A 109.1 . .
C49 C50 H50A 109.1 . .
C51 C50 H50B 109.1 . .
C49 C50 H50B 109.1 . .
H50A C50 H50B 107.8 . .
C50 C51 N5 112.4(17) . .
C50 C51 H51A 109.1 . .
N5 C51 H51A 109.1 . .
C50 C51 H51B 109.1 . .
N5 C51 H51B 109.1 . .
H51A C51 H51B 107.9 . .
C52 N5 C51 114.3(17) . .
N5 C52 C28 125.8(13) . 2_655
N5 C52 H52 117.1 . .
C28 C52 H52 117.1 2_655 .
N8B C45B C4 118.1(13) . .
N8B C45B H45B 121.0 . .
C4 C45B H45B 121.0 . .
C45B N8B C46B 118.3(19) . .
N8B C46B C47B 112.5(18) . .
N8B C46B H46C 109.1 . .
C47B C46B H46C 109.1 . .
N8B C46B H46D 109.1 . .
C47B C46B H46D 109.1 . .
H46C C46B H46D 107.8 . .
C46B C47B C48B 115.7(18) . .
C46B C47B H47C 108.4 . .
C48B C47B H47C 108.4 . .
C46B C47B H47D 108.4 . .
C48B C47B H47D 108.4 . .
H47C C47B H47D 107.4 . .
C49B C48B C47B 112.6(17) . .
C49B C48B H48C 109.1 . .
C47B C48B H48C 109.1 . .
C49B C48B H48D 109.1 . .
C47B C48B H48D 109.1 . .
H48C C48B H48D 107.8 . .
C48B C49B C50B 117.2(17) . .
C48B C49B H49C 108.0 . .
C50B C49B H49C 108.0 . .
C48B C49B H49D 108.0 . .
C50B C49B H49D 108.0 . .
H49C C49B H49D 107.3 . .
C51B C50B C49B 111.7(16) . .
C51B C50B H50C 109.3 . .
C49B C50B H50C 109.3 . .
C51B C50B H50D 109.3 . .
C49B C50B H50D 109.3 . .
H50C C50B H50D 107.9 . .
C50B C51B N5B 112.6(19) . .
C50B C51B H51C 109.1 . .
N5B C51B H51C 109.1 . .
C50B C51B H51D 109.1 . .
N5B C51B H51D 109.1 . .
H51C C51B H51D 107.8 . .
C52B N5B C51B 114.6(19) . .
N5B C52B C28 123.6(13) . 2_655
N5B C52B H52B 118.2 . .
C28 C52B H52B 118.2 2_655 .
N6 C53 C15 122.4(8) . .
N6 C53 H53 118.8 . .
C15 C53 H53 118.8 . .
C53 N6 C54 117.8(7) . .
N6 C54 C55 110.9(7) . .
N6 C54 H54A 109.5 . .
C55 C54 H54A 109.5 . .
N6 C54 H54B 109.5 . .
C55 C54 H54B 109.5 . .
H54A C54 H54B 108.1 . .
C54 C55 C56 112.8(7) . .
C54 C55 H55A 109.0 . .
C56 C55 H55A 109.0 . .
C54 C55 H55B 109.0 . .
C56 C55 H55B 109.0 . .
H55A C55 H55B 107.8 . .
C57 C56 C55 114.5(8) . .
C57 C56 H56A 108.6 . .
C55 C56 H56A 108.6 . .
C57 C56 H56B 108.6 . .
C55 C56 H56B 108.6 . .
H56A C56 H56B 107.6 . .
C56 C57 C58 112.4(9) . .
C56 C57 H57A 109.1 . .
C58 C57 H57A 109.1 . .
C56 C57 H57B 109.1 . .
C58 C57 H57B 109.1 . .
H57A C57 H57B 107.8 . .
C59 C58 C57 112.7(10) . .
C59 C58 H58A 109.0 . .
C57 C58 H58A 109.0 . .
C59 C58 H58B 109.0 . .
C57 C58 H58B 109.0 . .
H58A C58 H58B 107.8 . .
C58 C59 N7 112.0(10) . .
C58 C59 H59A 109.2 . .
N7 C59 H59A 109.2 . .
C58 C59 H59B 109.2 . .
N7 C59 H59B 109.2 . .
H59A C59 H59B 107.9 . .
C60 N7 C59 113.9(9) . .
N7 C60 C37 123.9(9) . 2_655
N7 C60 H60 118.0 . .
C37 C60 H60 118.0 2_655 .
N9 C61 C62 128.5(10) . .
N9 C61 H61 115.7 . .
C62 C61 H61 115.7 . .
C63 C62 C61 120.8(9) . .
C63 C62 H62 119.6 . .
C61 C62 H62 119.6 . .
C62 C63 C64 113.2(8) . .
C62 C63 C63 125.2(10) . 2_655
C64 C63 C63 121.4(9) . 2_655
C63 C64 C65 120.5(8) . .
C63 C64 H64 119.7 . .
C65 C64 H64 119.7 . .
N9 C65 C64 125.1(8) . .
N9 C65 H65 117.5 . .
C64 C65 H65 117.5 . .
O1 C68 C70 124.2(13) . .
O1 C68 C69 121.2(13) . .
C70 C68 C69 114.6(14) . .
C68 C69 H69A 109.5 . .
C68 C69 H69B 109.5 . .
H69A C69 H69B 109.5 . .
C68 C69 H69C 109.5 . .
H69A C69 H69C 109.5 . .
H69B C69 H69C 109.5 . .
C68 C70 H70A 109.5 . .
C68 C70 H70B 109.5 . .
H70A C70 H70B 109.5 . .
C68 C70 H70C 109.5 . .
H70A C70 H70C 109.5 . .
H70B C70 H70C 109.5 . .
O2 C71 C73 126.1(14) . .
O2 C71 C72 125.5(15) . .
C73 C71 C72 108.5(17) . .
C71 C72 H72A 109.5 . .
C71 C72 H72B 109.5 . .
H72A C72 H72B 109.5 . .
C71 C72 H72C 109.5 . .
H72A C72 H72C 109.5 . .
H72B C72 H72C 109.5 . .
C71 C73 H73A 109.5 . .
C71 C73 H73B 109.5 . .
H73A C73 H73B 109.5 . .
C71 C73 H73C 109.5 . .
H73A C73 H73C 109.5 . .
H73B C73 H73C 109.5 . .
Cl10 C75 Cl12 112.8(13) . .
Cl10 C75 Cl11 117.8(14) . .
Cl12 C75 Cl11 107.0(12) . .
Cl10 C75 H75 106.1 . .
Cl12 C75 H75 106.1 . .
Cl11 C75 H75 106.1 . .
C44 N1 C41 106.0(6) . .
C44 N1 Zn1 126.2(5) . .
C41 N1 Zn1 126.7(5) . .
C33 N2 C30 105.7(6) . .
C33 N2 Zn1 129.1(5) . .
C30 N2 Zn1 125.3(5) . .
C22 N3 C19 105.9(6) . .
C22 N3 Zn1 124.3(5) . .
C19 N3 Zn1 124.5(5) . .
C8 N4 C11 105.1(6) . .
C8 N4 Zn1 126.9(5) . .
C11 N4 Zn1 127.5(5) . .
C61 N9 C65 111.7(8) . .
C61 N9 Zn1 126.6(6) . .
C65 N9 Zn1 121.5(6) . .
Cl1 C66 Cl3 110.2(9) . .
Cl1 C66 Cl2 109.5(7) . .
Cl3 C66 Cl2 111.5(8) . .
Cl1 C66 H66 108.5 . .
Cl3 C66 H66 108.5 . .
Cl2 C66 H66 108.5 . .
Cl4 C67 Cl5 108.1(11) . .
Cl4 C67 Cl6 110.2(11) . .
Cl5 C67 Cl6 109.6(11) . .
Cl4 C67 H67 109.6 . .
Cl5 C67 H67 109.6 . .
Cl6 C67 H67 109.6 . .
Cl4B C67B Cl6B 110.3(10) . .
Cl4B C67B Cl5B 109.6(9) . .
Cl6B C67B Cl5B 110.2(10) . .
Cl4B C67B H67B 108.9 . .
Cl6B C67B H67B 108.9 . .
Cl5B C67B H67B 108.9 . .
Cl7 C74 Cl9 110.7(11) . .
Cl7 C74 Cl8 114.5(12) . .
Cl9 C74 Cl8 113.5(12) . .
Cl7 C74 H74 105.8 . .
Cl9 C74 H74 105.8 . .
Cl8 C74 H74 105.8 . .

loop_
_geom_bond_atom_site_label_1
_geom_bond_atom_site_label_2
_geom_bond_distance
_geom_bond_site_symmetry_2
Zn1 N4 2.051(6) .
Zn1 N1 2.056(6) .
Zn1 N2 2.072(6) .
Zn1 N3 2.081(6) .
Zn1 N9 2.112(7) .
C1 C2 1.376(10) .
C1 C6 1.377(10) .
C1 H1 0.9500 .
C2 C3 1.363(10) .
C2 H2 0.9500 .
C3 C4 1.389(11) .
C3 H3 0.9500 .
C4 C5 1.380(10) .
C4 C45B 1.465(10) .
C4 C45 1.465(10) .
C5 C6 1.384(9) .
C5 H5 0.9500 .
C6 C7 1.484(10) .
C7 C44 1.396(9) .
C7 C8 1.410(9) .
C8 N4 1.382(8) .
C8 C9 1.440(9) .
C9 C10 1.338(9) .
C9 H9 0.9500 .
C10 C11 1.422(9) .
C10 H10 0.9500 .
C11 N4 1.384(8) .
C11 C12 1.415(9) .
C12 C19 1.413(9) .
C12 C13 1.489(9) .
C13 C14 1.383(9) .
C13 C18 1.399(9) .
C14 C15 1.405(9) .
C14 H14 0.9500 .
C15 C16 1.408(10) .
C15 C53 1.472(10) .
C16 C17 1.356(10) .
C16 H16 0.9500 .
C17 C18 1.389(9) .
C17 H17 0.9500 .
C18 H18 0.9500 .
C19 N3 1.373(8) .
C19 C20 1.439(10) .
C20 C21 1.330(9) .
C20 H20 0.9500 .
C21 C22 1.424(10) .
C21 H21 0.9500 .
C22 N3 1.369(8) .
C22 C23 1.415(9) .
C23 C30 1.414(9) .
C23 C24 1.502(10) .
C24 C25 1.377(10) .
C24 C29 1.398(10) .
C25 C26 1.369(11) .
C25 H25 0.9500 .
C26 C27 1.378(12) .
C26 H26 0.9500 .
C27 C28 1.393(11) .
C27 H27 0.9500 .
C28 C29 1.381(10) .
C28 C52B 1.475(11) 2_655
C28 C52 1.475(11) 2_655
C29 H29 0.9500 .
C30 N2 1.392(8) .
C30 C31 1.449(9) .
C31 C32 1.333(9) .
C31 H31 0.9500 .
C32 C33 1.413(9) .
C32 H32 0.9500 .
C33 N2 1.361(8) .
C33 C34 1.407(10) .
C34 C41 1.410(9) .
C34 C35 1.488(9) .
C35 C40 1.399(10) .
C35 C36 1.410(10) .
C36 C37 1.405(10) .
C36 H36 0.9500 .
C37 C38 1.382(11) .
C37 C60 1.451(11) 2_655
C38 C39 1.372(11) .
C38 H38 0.9500 .
C39 C40 1.380(10) .
C39 H39 0.9500 .
C40 H40 0.9500 .
C41 N1 1.384(8) .
C41 C42 1.433(9) .
C42 C43 1.326(9) .
C42 H42 0.9500 .
C43 C44 1.436(9) .
C43 H43 0.9500 .
C44 N1 1.377(8) .
C45 N8 1.274(12) .
C45 H45 0.9500 .
N8 C46 1.437(12) .
C46 C47 1.495(15) .
C46 H46A 0.9900 .
C46 H46B 0.9900 .
C47 C48 1.499(16) .
C47 H47A 0.9900 .
C47 H47B 0.9900 .
C48 C49 1.476(16) .
C48 H48A 0.9900 .
C48 H48B 0.9900 .
C49 C50 1.513(15) .
C49 H49A 0.9900 .
C49 H49B 0.9900 .
C50 C51 1.464(15) .
C50 H50A 0.9900 .
C50 H50B 0.9900 .
C51 N5 1.491(14) .
C51 H51A 0.9900 .
C51 H51B 0.9900 .
N5 C52 1.259(13) .
C52 C28 1.475(11) 2_655
C52 H52 0.9500 .
C45B N8B 1.269(15) .
C45B H45B 0.9500 .
N8B C46B 1.430(15) .
C46B C47B 1.486(17) .
C46B H46C 0.9900 .
C46B H46D 0.9900 .
C47B C48B 1.503(17) .
C47B H47C 0.9900 .
C47B H47D 0.9900 .
C48B C49B 1.482(17) .
C48B H48C 0.9900 .
C48B H48D 0.9900 .
C49B C50B 1.525(16) .
C49B H49C 0.9900 .
C49B H49D 0.9900 .
C50B C51B 1.450(16) .
C50B H50C 0.9900 .
C50B H50D 0.9900 .
C51B N5B 1.488(15) .
C51B H51C 0.9900 .
C51B H51D 0.9900 .
N5B C52B 1.259(14) .
C52B C28 1.475(11) 2_655
C52B H52B 0.9500 .
C53 N6 1.262(8) .
C53 H53 0.9500 .
N6 C54 1.433(8) .
C54 C55 1.509(10) .
C54 H54A 0.9900 .
C54 H54B 0.9900 .
C55 C56 1.515(10) .
C55 H55A 0.9900 .
C55 H55B 0.9900 .
C56 C57 1.457(11) .
C56 H56A 0.9900 .
C56 H56B 0.9900 .
C57 C58 1.564(12) .
C57 H57A 0.9900 .
C57 H57B 0.9900 .
C58 C59 1.376(12) .
C58 H58A 0.9900 .
C58 H58B 0.9900 .
C59 N7 1.484(10) .
C59 H59A 0.9900 .
C59 H59B 0.9900 .
N7 C60 1.242(9) .
C60 C37 1.451(11) 2_655
C60 H60 0.9500 .
C61 N9 1.265(10) .
C61 C62 1.371(12) .
C61 H61 0.9500 .
C62 C63 1.349(11) .
C62 H62 0.9500 .
C63 C64 1.359(11) .
C63 C63 1.455(15) 2_655
C64 C65 1.410(11) .
C64 H64 0.9500 .
C65 N9 1.308(9) .
C65 H65 0.9500 .
O1 C68 1.274(12) .
C68 C70 1.482(13) .
C68 C69 1.488(13) .
C69 H69A 0.9800 .
C69 H69B 0.9800 .
C69 H69C 0.9800 .
C70 H70A 0.9800 .
C70 H70B 0.9800 .
C70 H70C 0.9800 .
O2 C71 1.250(13) .
C71 C73 1.486(14) .
C71 C72 1.503(14) .
C72 H72A 0.9800 .
C72 H72B 0.9800 .
C72 H72C 0.9800 .
C73 H73A 0.9800 .
C73 H73B 0.9800 .
C73 H73C 0.9800 .
C75 Cl10 1.681(14) .
C75 Cl12 1.690(14) .
C75 Cl11 1.691(14) .
C75 H75 1.0000 .
C66 Cl1 1.668(11) .
C66 Cl3 1.684(11) .
C66 Cl2 1.722(10) .
C66 H66 1.0000 .
C67 Cl4 1.704(14) .
C67 Cl5 1.724(14) .
C67 Cl6 1.730(14) .
C67 H67 1.0000 .
C67B Cl4B 1.697(12) .
C67B Cl6B 1.704(13) .
C67B Cl5B 1.729(13) .
C67B H67B 1.0000 .
C74 Cl7 1.651(14) .
C74 Cl9 1.683(14) .
C74 Cl8 1.689(14) .
C74 H74 1.0000 .
